data_9007685
loop_
_publ_author_name
'Barbier, J.'
'Frampton, C.'

_publ_section_title
;
 Structures of orthorhombic and monoclinic Ni3(AsO4)2
 Note: AnisoU's taken from ICSD
 Note: polymorph of xanthiosite
;
_journal_issue 4
_journal_name_full 'Acta Crystallographica, Section B'
_journal_page_first 457
_journal_page_last 462
_journal_paper_doi 10.1107/S0108768191002987
_journal_volume 47
_journal_year 1991
_chemical_formula_structural Ni3(AsO4)2
_chemical_formula_sum 'As2 Ni3 O8'
_space_group_IT_number 64
_space_group_name_Hall '-C 2ac 2'
_space_group_name_H-M_alt 'C m c e'
_symmetry_space_group_name_Hall '-C 2ac 2'
_symmetry_space_group_name_H-M 'C m c e'
_cell_angle_alpha 90
_cell_angle_beta 90
_cell_angle_gamma 90
_cell_length_a 5.943
_cell_length_b 11.263
_cell_length_c 8.164
_cell_formula_units_Z 4
_cell_volume 546.466
_exptl_crystal_density_diffrn 5.517
_cod_original_sg_symbol_H-M 'C m c a'
_cod_original_formula_sum 'Ni3 As2 O8'
_cod_database_code 9007685

loop_
_symmetry_equiv_pos_as_xyz
x,y,z
1/2+x,1/2+y,z
x,1/2-y,1/2+z
1/2+x,-y,1/2+z
-x,1/2+y,1/2-z
1/2-x,+y,1/2-z
-x,y,z
1/2-x,1/2+y,z
x,-y,-z
1/2+x,1/2-y,-z
x,1/2+y,1/2-z
1/2+x,+y,1/2-z
-x,1/2-y,1/2+z
1/2-x,-y,1/2+z
-x,-y,-z
1/2-x,1/2-y,-z

loop_
_atom_site_aniso_label
_atom_site_aniso_U_11
_atom_site_aniso_U_22
_atom_site_aniso_U_33
_atom_site_aniso_U_12
_atom_site_aniso_U_13
_atom_site_aniso_U_23
Ni1 0.00830 0.00410 0.00710 0.00000 0.00000 -0.00070
Ni2 0.00830 0.00420 0.00650 0.00000 -0.00010 0.00000
As 0.00740 0.00190 0.00490 0.00000 0.00000 0.00010
O1 0.01300 0.00300 0.00900 0.00000 0.00000 0.00400
O2 0.00900 0.00300 0.00800 0.00000 0.00000 0.00100
O3 0.01000 0.00900 0.00400 -0.00100 0.00200 0.00000

loop_
_atom_site_label
_atom_site_fract_x
_atom_site_fract_y
_atom_site_fract_z
_atom_site_U_iso_or_equiv
Ni1 0.00000 0.00000 0.00000 0.00650
Ni2 0.25000 0.13350 0.25000 0.00630
As 0.00000 0.37586 0.11627 0.00470
O1 0.00000 0.25280 0.23330 0.00800
O2 0.00000 -0.00260 0.25020 0.00700
O3 0.26470 0.12060 -0.00070 0.00700

_database_code_amcsd 0009847
